data_7020410
loop_
_publ_author_name
'Newman, Paul D.'
'Cavell, Kingsley J.'
'Kariuki, Benson M.'

_publ_section_title
;
 Variable coordination of a chiral diphosphine containing an amidinium/NHC
 group within its backbone: \m-P,P', \k2-P,P' and \k3-P,C,P' coordination
 modes.
;
_journal_issue 40
_journal_name_full 'Dalton transactions (Cambridge, England : 2003)'
_journal_page_first 12395
_journal_page_last 12407
_journal_paper_doi 10.1039/c2dt31475d
_journal_volume 41
_journal_year 2012
_chemical_absolute_configuration ad
_chemical_formula_moiety 'C47 H47 Cl2 N2 P2 Pd, P1 F6, C1 H1 Cl3'
_chemical_formula_sum 'C48 H48 Cl5 F6 N2 P3 Pd'
_chemical_formula_weight 1143.44
_chemical_name_systematic
;
?
;
_space_group_IT_number 5
_symmetry_cell_setting monoclinic
_symmetry_space_group_name_Hall 'C 2y'
_symmetry_space_group_name_H-M 'C 1 2 1'
_atom_sites_solution_hydrogens geom
_atom_sites_solution_primary direct
_atom_sites_solution_secondary difmap
_audit_creation_method SHELXL-97
_cell_angle_alpha 90.00
_cell_angle_beta 117.031(2)
_cell_angle_gamma 90.00
_cell_formula_units_Z 8
_cell_length_a 26.7720(9)
_cell_length_b 14.6590(6)
_cell_length_c 28.2434(13)
_cell_measurement_reflns_used 9398
_cell_measurement_temperature 150(2)
_cell_measurement_theta_max 24.71
_cell_measurement_theta_min 2.25
_cell_volume 9873.3(7)
_computing_cell_refinement DENZO/SCALEPACK
_computing_data_collection 'cOLLECT,Nonius BV, 1997-2001'
_computing_data_reduction DENZO/SCALEPACK
_computing_structure_refinement SHELXL-97
_computing_structure_solution SHELXs-97
_diffrn_ambient_temperature 150(2)
_diffrn_measured_fraction_theta_full 0.993
_diffrn_measured_fraction_theta_max 0.993
_diffrn_measurement_device_type 'Nonius KappaCCD'
_diffrn_measurement_method 'CCD scans'
_diffrn_radiation_monochromator graphite
_diffrn_radiation_source 'fine-focus sealed tube'
_diffrn_radiation_type MoK\a
_diffrn_radiation_wavelength 0.71073
_diffrn_reflns_av_R_equivalents 0.0001
_diffrn_reflns_av_sigmaI/netI 0.1065
_diffrn_reflns_limit_h_max 31
_diffrn_reflns_limit_h_min -31
_diffrn_reflns_limit_k_max 15
_diffrn_reflns_limit_k_min -17
_diffrn_reflns_limit_l_max 33
_diffrn_reflns_limit_l_min -33
_diffrn_reflns_number 15228
_diffrn_reflns_theta_full 24.71
_diffrn_reflns_theta_max 24.71
_diffrn_reflns_theta_min 2.25
_exptl_absorpt_coefficient_mu 0.803
_exptl_absorpt_correction_T_max 0.9610
_exptl_absorpt_correction_T_min 0.8559
_exptl_absorpt_correction_type empirical
_exptl_absorpt_process_details Denzo/Scalepack
_exptl_crystal_colour yellow
_exptl_crystal_density_diffrn 1.538
_exptl_crystal_density_method 'not measured'
_exptl_crystal_description plate
_exptl_crystal_F_000 4640
_exptl_crystal_size_max 0.20
_exptl_crystal_size_mid 0.15
_exptl_crystal_size_min 0.05
_refine_diff_density_max 1.346
_refine_diff_density_min -0.911
_refine_diff_density_rms 0.120
_refine_ls_abs_structure_details 'Flack H D (1983), Acta Cryst. A39, 876-881'
_refine_ls_abs_structure_Flack 0.09(6)
_refine_ls_extinction_method none
_refine_ls_goodness_of_fit_ref 1.016
_refine_ls_hydrogen_treatment constr
_refine_ls_matrix_type full
_refine_ls_number_parameters 1218
_refine_ls_number_reflns 15228
_refine_ls_number_restraints 265
_refine_ls_restrained_S_all 1.029
_refine_ls_R_factor_all 0.1530
_refine_ls_R_factor_gt 0.0853
_refine_ls_shift/su_max 0.007
_refine_ls_shift/su_mean 0.027
_refine_ls_structure_factor_coef Fsqd
_refine_ls_weighting_details 'calc w=1/[\s^2^(Fo^2^)+(0.0893P)^2^+136.1955P] where P=(Fo^2^+2Fc^2^)/3'
_refine_ls_weighting_scheme calc
_refine_ls_wR_factor_gt 0.1835
_refine_ls_wR_factor_ref 0.2224
_reflns_number_gt 9398
_reflns_number_total 15228
_reflns_threshold_expression >2\s(I)
_cod_data_source_file c2dt31475d.txt
_cod_data_source_block kjc1134
_cod_depositor_comments
;
The following automatic conversions were performed:

'_symmetry_cell_setting' value 'Monoclinic' changed to 'monoclinic'
according to /home/saulius/struct/CIF-dictionaries/cif_core.dic
dictionary named 'cif_core.dic' version 2.4.2 from 2011-04-26.

Automatic conversion script
Id: cif_fix_values 1891 2012-01-12 08:04:46Z andrius 
;
_cod_original_sg_symbol_H-M C2
_cod_database_code 7020410

loop_
_symmetry_equiv_pos_as_xyz
'x, y, z'
'-x, y, -z'
'x+1/2, y+1/2, z'
'-x+1/2, y+1/2, -z'

loop_
_atom_site_label
_atom_site_type_symbol
_atom_site_fract_x
_atom_site_fract_y
_atom_site_fract_z
_atom_site_U_iso_or_equiv
_atom_site_adp_type
_atom_site_occupancy
_atom_site_symmetry_multiplicity
_atom_site_calc_flag
_atom_site_refinement_flags
_atom_site_disorder_assembly
_atom_site_disorder_group
C1 C 0.2733(6) 0.0838(13) 0.6202(7) 0.028(4) Uani 1 1 d U . .
H1 H 0.2757 0.1327 0.5992 0.034 Uiso 1 1 calc R . .
C2 C 0.2176(7) -0.0333(12) 0.6385(8) 0.044(5) Uani 1 1 d . . .
C3 C 0.2221(6) 0.0034(10) 0.6902(6) 0.041(4) Uani 1 1 d . . .
H3A H 0.2058 -0.0401 0.7062 0.049 Uiso 1 1 calc R . .
H3B H 0.2023 0.0625 0.6846 0.049 Uiso 1 1 calc R . .
C4 C 0.2865(6) 0.0157(12) 0.7270(7) 0.035(4) Uani 1 1 d . . .
H4A H 0.2958 0.0809 0.7356 0.042 Uiso 1 1 calc R . .
H4B H 0.2984 -0.0188 0.7605 0.042 Uiso 1 1 calc R . .
C5 C 0.3157(6) -0.0220(10) 0.6948(6) 0.040(4) Uani 1 1 d . . .
H5 H 0.3526 -0.0512 0.7180 0.047 Uiso 1 1 calc R . .
C6 C 0.2721(6) -0.0908(10) 0.6585(6) 0.040(4) Uani 1 1 d . . .
C7 C 0.1646(8) -0.0865(15) 0.6065(9) 0.067(6) Uani 1 1 d . . .
H7A H 0.1330 -0.0565 0.6087 0.100 Uiso 1 1 calc R . .
H7B H 0.1688 -0.1486 0.6206 0.100 Uiso 1 1 calc R . .
H7C H 0.1574 -0.0889 0.5692 0.100 Uiso 1 1 calc R . .
C8 C 0.2846(7) -0.1223(14) 0.6109(8) 0.069(6) Uani 1 1 d . . .
H8A H 0.2761 -0.0721 0.5854 0.097 Uiso 1 1 calc R . .
H8B H 0.2612 -0.1751 0.5930 0.097 Uiso 1 1 calc R . .
H8C H 0.3242 -0.1390 0.6250 0.097 Uiso 1 1 calc R . .
C9 C 0.2735(9) -0.1765(15) 0.6929(9) 0.069(7) Uani 1 1 d . . .
H9A H 0.3125 -0.1942 0.7157 0.103 Uiso 1 1 calc R . .
H9B H 0.2536 -0.2274 0.6693 0.103 Uiso 1 1 calc R . .
H9C H 0.2552 -0.1613 0.7151 0.103 Uiso 1 1 calc R . .
C10 C 0.1738(6) 0.1050(11) 0.5758(7) 0.026(4) Uani 1 1 d . . .
H10A H 0.1398 0.0714 0.5712 0.031 Uiso 1 1 calc R . .
H10B H 0.1761 0.1604 0.5968 0.031 Uiso 1 1 calc R . .
C11 C 0.1648(7) 0.1348(13) 0.5236(8) 0.034(5) Uani 1 1 d . . .
C12 C 0.1602(8) 0.2273(12) 0.5061(8) 0.035(5) Uani 1 1 d . . .
C13 C 0.1478(7) 0.2416(14) 0.4509(8) 0.041(5) Uani 1 1 d . . .
H13 H 0.1422 0.3021 0.4373 0.050 Uiso 1 1 calc R . .
C14 C 0.1442(10) 0.1759(15) 0.4203(9) 0.068(7) Uani 1 1 d . . .
H14 H 0.1351 0.1892 0.3843 0.082 Uiso 1 1 calc R . .
C15 C 0.1529(8) 0.0854(13) 0.4366(7) 0.047(5) Uani 1 1 d . . .
H15 H 0.1513 0.0384 0.4128 0.056 Uiso 1 1 calc R . .
C16 C 0.1638(7) 0.0651(12) 0.4880(8) 0.041(5) Uani 1 1 d . . .
H16 H 0.1707 0.0036 0.4999 0.049 Uiso 1 1 calc R . .
C17 C 0.1294(7) 0.3238(13) 0.5809(7) 0.034(5) Uani 1 1 d . . .
C18 C 0.0806(7) 0.2684(15) 0.5589(9) 0.051(6) Uani 1 1 d . . .
H18 H 0.0722 0.2279 0.5300 0.061 Uiso 1 1 calc R . .
C19 C 0.0451(9) 0.2792(17) 0.5843(9) 0.060(7) Uani 1 1 d . . .
H19 H 0.0133 0.2410 0.5744 0.072 Uiso 1 1 calc R . .
C20 C 0.0569(10) 0.344(2) 0.6224(9) 0.079(9) Uani 1 1 d . . .
H20 H 0.0312 0.3520 0.6367 0.095 Uiso 1 1 calc R . .
C21 C 0.1040(9) 0.3978(18) 0.6414(9) 0.063(6) Uani 1 1 d . . .
H21 H 0.1118 0.4408 0.6691 0.075 Uiso 1 1 calc R . .
C22 C 0.1382(7) 0.3871(14) 0.6192(7) 0.042(5) Uani 1 1 d . . .
H22 H 0.1702 0.4254 0.6306 0.051 Uiso 1 1 calc R . .
C23 C 0.1642(8) 0.4239(15) 0.5139(8) 0.044(5) Uani 1 1 d . . .
C24 C 0.1075(9) 0.4422(15) 0.4763(9) 0.058(6) Uani 1 1 d . . .
H24 H 0.0795 0.3971 0.4692 0.069 Uiso 1 1 calc R . .
C25 C 0.0926(9) 0.5272(17) 0.4494(9) 0.068(7) Uani 1 1 d . . .
H25 H 0.0546 0.5411 0.4259 0.081 Uiso 1 1 calc R . .
C26 C 0.1350(9) 0.5890(15) 0.4584(9) 0.057(6) Uani 1 1 d . . .
H26 H 0.1261 0.6442 0.4385 0.069 Uiso 1 1 calc R . .
C27 C 0.1886(7) 0.5733(12) 0.4944(7) 0.031(4) Uani 1 1 d U . .
H27 H 0.2165 0.6182 0.5007 0.038 Uiso 1 1 calc R . .
C28 C 0.2031(8) 0.4912(13) 0.5226(7) 0.038(5) Uani 1 1 d . . .
H28 H 0.2408 0.4817 0.5484 0.045 Uiso 1 1 calc R . .
C29 C 0.3751(7) 0.0983(12) 0.6724(8) 0.041(5) Uani 1 1 d . . .
H29A H 0.3688 0.1402 0.6427 0.049 Uiso 1 1 calc R . .
H29B H 0.4042 0.0534 0.6760 0.049 Uiso 1 1 calc R . .
C30 C 0.3932(9) 0.1527(13) 0.7254(10) 0.049(6) Uani 1 1 d . . .
C31 C 0.3945(7) 0.2474(11) 0.7305(8) 0.030(5) Uani 1 1 d . . .
C32 C 0.4134(7) 0.2879(13) 0.7791(7) 0.038(5) Uani 1 1 d . . .
H32 H 0.4118 0.3524 0.7810 0.046 Uiso 1 1 calc R . .
C33 C 0.4345(7) 0.2384(14) 0.8253(8) 0.046(5) Uani 1 1 d . . .
H33 H 0.4470 0.2678 0.8587 0.055 Uiso 1 1 calc R . .
C34 C 0.4372(8) 0.1461(13) 0.8221(8) 0.040(5) Uani 1 1 d U . .
H34 H 0.4527 0.1115 0.8540 0.048 Uiso 1 1 calc R . .
C35 C 0.4179(7) 0.1000(15) 0.7731(8) 0.042(5) Uani 1 1 d U . .
H35 H 0.4212 0.0357 0.7719 0.051 Uiso 1 1 calc R . .
C36 C 0.3825(8) 0.4337(15) 0.6892(9) 0.052(6) Uani 1 1 d . . .
C37 C 0.3446(9) 0.4834(15) 0.7016(10) 0.060(7) Uani 1 1 d . . .
H37 H 0.3116 0.4532 0.6979 0.073 Uiso 1 1 calc R . .
C38 C 0.3523(9) 0.5718(14) 0.7185(9) 0.060(7) Uani 1 1 d . . .
H38 H 0.3263 0.6011 0.7278 0.072 Uiso 1 1 calc R . .
C39 C 0.3978(9) 0.6165(13) 0.7217(8) 0.047(6) Uani 1 1 d . . .
H39 H 0.4021 0.6797 0.7299 0.057 Uiso 1 1 calc R . .
C40 C 0.4364(8) 0.5728(14) 0.7135(8) 0.047(6) Uani 1 1 d . . .
H40 H 0.4687 0.6059 0.7179 0.056 Uiso 1 1 calc R . .
C41 C 0.4326(6) 0.4826(11) 0.6989(7) 0.026(4) Uani 1 1 d U . .
H41 H 0.4625 0.4535 0.6954 0.031 Uiso 1 1 calc R . .
C42 C 0.4222(8) 0.2992(15) 0.6453(8) 0.043(5) Uani 1 1 d . . .
C43 C 0.4163(8) 0.3443(13) 0.5973(8) 0.044(5) Uani 1 1 d U . .
H43 H 0.3866 0.3863 0.5793 0.053 Uiso 1 1 calc R . .
C44 C 0.4539(7) 0.3259(13) 0.5785(8) 0.044(5) Uani 1 1 d . . .
H44 H 0.4508 0.3583 0.5481 0.053 Uiso 1 1 calc R . .
C45 C 0.4940(8) 0.2655(14) 0.6002(8) 0.046(5) Uani 1 1 d U . .
H45 H 0.5182 0.2529 0.5847 0.056 Uiso 1 1 calc R . .
C46 C 0.5015(8) 0.2182(14) 0.6476(8) 0.050(6) Uani 1 1 d . . .
H46 H 0.5322 0.1775 0.6643 0.060 Uiso 1 1 calc R . .
C47 C 0.4655(6) 0.2304(13) 0.6690(8) 0.040(5) Uani 1 1 d . . .
H47 H 0.4686 0.1951 0.6985 0.048 Uiso 1 1 calc R . .
C48 C 0.2238(9) 0.1205(13) 0.8754(7) 0.040(5) Uani 1 1 d . . .
H48 H 0.2238 0.0585 0.8851 0.048 Uiso 1 1 calc R . .
C49 C 0.2725(7) 0.2563(11) 0.8711(8) 0.043(5) Uani 1 1 d . . .
C50 C 0.2502(8) 0.3173(10) 0.9032(7) 0.050(4) Uani 1 1 d . . .
H50A H 0.2630 0.2920 0.9394 0.060 Uiso 1 1 calc R . .
H50B H 0.2653 0.3800 0.9066 0.060 Uiso 1 1 calc R . .
C51 C 0.1888(8) 0.3198(14) 0.8755(8) 0.060(6) Uani 1 1 d . . .
H51A H 0.1751 0.3822 0.8628 0.072 Uiso 1 1 calc R . .
H51B H 0.1728 0.2990 0.8991 0.072 Uiso 1 1 calc R . .
C52 C 0.1732(8) 0.2527(11) 0.8278(7) 0.056(5) Uani 1 1 d . . .
H52 H 0.1361 0.2667 0.7969 0.068 Uiso 1 1 calc R . .
C53 C 0.2222(8) 0.2603(10) 0.8145(7) 0.053(5) Uani 1 1 d . . .
C54 C 0.3305(8) 0.2815(13) 0.8807(10) 0.068(7) Uani 1 1 d . . .
H54A H 0.3429 0.2397 0.8610 0.103 Uiso 1 1 calc R . .
H54B H 0.3561 0.2772 0.9188 0.103 Uiso 1 1 calc R . .
H54C H 0.3305 0.3441 0.8685 0.103 Uiso 1 1 calc R . .
C55 C 0.2277(10) 0.1908(14) 0.7777(9) 0.071(7) Uani 1 1 d . . .
H55A H 0.2227 0.1294 0.7886 0.107 Uiso 1 1 calc R . .
H55B H 0.2650 0.1956 0.7795 0.107 Uiso 1 1 calc R . .
H55C H 0.1991 0.2023 0.7412 0.107 Uiso 1 1 calc R . .
C56 C 0.2217(9) 0.3591(13) 0.7938(10) 0.064(6) Uani 1 1 d . . .
H56A H 0.2441 0.3609 0.7744 0.096 Uiso 1 1 calc R . .
H56B H 0.2377 0.4012 0.8240 0.096 Uiso 1 1 calc R . .
H56C H 0.1831 0.3772 0.7701 0.096 Uiso 1 1 calc R . .
C57 C 0.3201(7) 0.0975(14) 0.9150(7) 0.039(5) Uani 1 1 d U . .
H57A H 0.3538 0.1262 0.9156 0.046 Uiso 1 1 calc R . .
H57B H 0.3117 0.0409 0.8936 0.046 Uiso 1 1 calc R . .
C58 C 0.3301(8) 0.0751(12) 0.9741(8) 0.039(5) Uani 1 1 d . . .
C59 C 0.3408(8) -0.0164(14) 0.9910(8) 0.040(5) Uani 1 1 d U . .
C60 C 0.3565(10) -0.0414(14) 1.0421(8) 0.062(7) Uani 1 1 d . . .
H60 H 0.3615 -0.1036 1.0528 0.074 Uiso 1 1 calc R . .
C61 C 0.3655(9) 0.0344(17) 1.0808(9) 0.075(7) Uani 1 1 d . . .
H61 H 0.3768 0.0213 1.1172 0.090 Uiso 1 1 calc R . .
C62 C 0.3571(10) 0.1236(18) 1.0628(11) 0.080(7) Uani 1 1 d U . .
H62 H 0.3614 0.1730 1.0861 0.095 Uiso 1 1 calc R . .
C63 C 0.3428(10) 0.1379(16) 1.0114(9) 0.067(7) Uani 1 1 d . . .
H63 H 0.3417 0.1996 1.0006 0.080 Uiso 1 1 calc R . .
C64 C 0.3422(7) -0.2210(11) 0.9829(8) 0.035(5) Uani 1 1 d . . .
C65 C 0.3984(8) -0.2398(14) 1.0175(8) 0.048(5) Uani 1 1 d U . .
H65 H 0.4270 -0.1981 1.0208 0.058 Uiso 1 1 calc R . .
C66 C 0.4114(10) -0.3165(16) 1.0455(10) 0.065(7) Uani 1 1 d . . .
H66 H 0.4495 -0.3262 1.0704 0.078 Uiso 1 1 calc R . .
C67 C 0.3725(10) -0.3832(16) 1.0405(9) 0.059(7) Uani 1 1 d . . .
H67 H 0.3832 -0.4403 1.0583 0.070 Uiso 1 1 calc R . .
C68 C 0.3169(11) -0.3605(15) 1.0077(11) 0.076(8) Uani 1 1 d . . .
H68 H 0.2888 -0.4025 1.0052 0.091 Uiso 1 1 calc R . .
C69 C 0.3003(8) -0.2829(13) 0.9793(9) 0.046(6) Uani 1 1 d . . .
H69 H 0.2617 -0.2703 0.9575 0.055 Uiso 1 1 calc R . .
C70 C 0.3713(8) -0.1173(15) 0.9163(9) 0.052(6) Uani 1 1 d . . .
C71 C 0.3601(9) -0.1784(16) 0.8732(10) 0.065(7) Uani 1 1 d . . .
H71 H 0.3268 -0.2138 0.8576 0.079 Uiso 1 1 calc R . .
C72 C 0.4024(8) -0.1835(18) 0.8548(9) 0.064(6) Uani 1 1 d . . .
H72 H 0.3974 -0.2253 0.8273 0.077 Uiso 1 1 calc R . .
C73 C 0.4489(8) -0.1306(15) 0.8757(9) 0.057(6) Uani 1 1 d . . .
H73 H 0.4751 -0.1340 0.8617 0.068 Uiso 1 1 calc R . .
C74 C 0.4587(8) -0.0709(15) 0.9176(10) 0.057(6) Uani 1 1 d . . .
H74 H 0.4922 -0.0360 0.9335 0.069 Uiso 1 1 calc R . .
C75 C 0.4190(8) -0.0637(14) 0.9355(8) 0.047(5) Uani 1 1 d U . .
H75 H 0.4245 -0.0199 0.9622 0.057 Uiso 1 1 calc R . .
C76 C 0.1245(8) 0.1098(14) 0.8267(8) 0.057(6) Uani 1 1 d . . .
H76A H 0.0963 0.1564 0.8234 0.069 Uiso 1 1 calc R . .
H76B H 0.1263 0.0659 0.8541 0.069 Uiso 1 1 calc R . .
C77 C 0.1011(7) 0.0591(12) 0.7751(7) 0.023(4) Uani 1 1 d U . .
C78 C 0.1035(7) -0.0364(14) 0.7744(7) 0.034(5) Uani 1 1 d . . .
C79 C 0.0841(7) -0.0809(14) 0.7230(8) 0.045(6) Uani 1 1 d . . .
H79 H 0.0837 -0.1456 0.7207 0.054 Uiso 1 1 calc R . .
C80 C 0.0662(8) -0.0279(15) 0.6769(9) 0.051(6) Uani 1 1 d . . .
H80 H 0.0546 -0.0566 0.6434 0.062 Uiso 1 1 calc R . .
C81 C 0.0652(8) 0.0699(17) 0.6802(10) 0.059(6) Uani 1 1 d . . .
H81 H 0.0526 0.1073 0.6494 0.071 Uiso 1 1 calc R . .
C82 C 0.0832(9) 0.1061(15) 0.7292(9) 0.052(6) Uani 1 1 d . . .
H82 H 0.0831 0.1708 0.7315 0.062 Uiso 1 1 calc R . .
C83 C 0.0775(7) -0.0902(12) 0.8580(7) 0.029(4) Uani 1 1 d U . .
C84 C 0.0314(9) -0.0340(12) 0.8330(8) 0.049(6) Uani 1 1 d . . .
H84 H 0.0243 -0.0109 0.7990 0.059 Uiso 1 1 calc R . .
C85 C -0.0051(8) -0.0082(17) 0.8525(8) 0.053(6) Uani 1 1 d . . .
H85 H -0.0337 0.0358 0.8350 0.063 Uiso 1 1 calc R . .
C86 C 0.0017(9) -0.0485(18) 0.8973(12) 0.072(8) Uani 1 1 d . . .
H86 H -0.0232 -0.0340 0.9117 0.086 Uiso 1 1 calc R . .
C87 C 0.0451(11) -0.112(2) 0.9241(10) 0.076(10) Uani 1 1 d . . .
H87 H 0.0489 -0.1404 0.9558 0.115 Uiso 1 1 calc R . .
C88 C 0.0836(9) -0.1341(13) 0.9031(8) 0.048(6) Uani 1 1 d . . .
H88 H 0.1125 -0.1779 0.9200 0.058 Uiso 1 1 calc R . .
C89 C 0.1162(7) -0.2316(11) 0.8072(7) 0.027(4) Uani 1 1 d U . .
C90 C 0.1561(8) -0.2739(14) 0.7967(8) 0.042(5) Uani 1 1 d . . .
H90 H 0.1881 -0.2415 0.7996 0.051 Uiso 1 1 calc R . .
C91 C 0.1484(9) -0.3653(16) 0.7815(9) 0.059(6) Uani 1 1 d U . .
H91 H 0.1764 -0.3943 0.7751 0.071 Uiso 1 1 calc R . .
C92 C 0.1037(8) -0.4150(16) 0.7755(8) 0.049(6) Uani 1 1 d U . .
H92 H 0.0986 -0.4758 0.7625 0.059 Uiso 1 1 calc R . .
C93 C 0.0624(8) -0.3708(15) 0.7901(7) 0.044(5) Uani 1 1 d . . .
H93 H 0.0310 -0.4027 0.7890 0.053 Uiso 1 1 calc R . .
C94 C 0.0729(8) -0.2793(15) 0.8055(8) 0.053(6) Uani 1 1 d . . .
H94 H 0.0476 -0.2491 0.8153 0.063 Uiso 1 1 calc R . .
N1 N 0.2239(6) 0.0458(9) 0.6094(6) 0.036(4) Uani 1 1 d . . .
N2 N 0.3207(6) 0.0502(10) 0.6626(5) 0.033(4) Uani 1 1 d . . .
N3 N 0.2729(6) 0.1595(10) 0.8927(6) 0.031(4) Uani 1 1 d . . .
N4 N 0.1775(8) 0.1549(10) 0.8478(7) 0.042(4) Uani 1 1 d . . .
P1 P 0.17983(19) 0.3205(3) 0.5529(2) 0.0301(12) Uani 1 1 d . . .
P2 P 0.37100(19) 0.3146(4) 0.6697(2) 0.0328(13) Uani 1 1 d . . .
P3 P 0.3225(2) -0.1138(4) 0.9441(2) 0.0347(12) Uani 1 1 d . . .
P4 P 0.1283(2) -0.1140(4) 0.83227(19) 0.0337(13) Uani 1 1 d . . .
Cl1 Cl 0.28660(18) 0.3105(4) 0.53499(18) 0.0387(12) Uani 1 1 d . . .
Cl2 Cl 0.25951(18) 0.2791(4) 0.6832(2) 0.0438(14) Uani 1 1 d . . .
Cl3 Cl 0.2382(2) -0.0844(4) 0.81486(19) 0.0478(14) Uani 1 1 d . . .
Cl4 Cl 0.21558(19) -0.1025(4) 0.96496(19) 0.0468(13) Uani 1 1 d . . .
Pd1 Pd 0.27453(6) 0.30815(7) 0.61046(6) 0.0311(4) Uani 1 1 d . . .
Pd2 Pd 0.22531(6) -0.10689(7) 0.88847(6) 0.0340(4) Uani 1 1 d . . .
P5 P -0.0039(3) 0.3517(5) 0.7464(3) 0.0480(10) Uani 1 1 d . . .
F1 F 0.0230(6) 0.4097(11) 0.7978(6) 0.103(6) Uani 1 1 d . . .
F2 F 0.0558(5) 0.3572(9) 0.7445(5) 0.070(4) Uani 1 1 d . . .
F3 F -0.0273(5) 0.2890(9) 0.6944(5) 0.071(4) Uani 1 1 d . . .
F4 F -0.0628(5) 0.3533(8) 0.7464(6) 0.076(4) Uani 1 1 d . . .
F5 F 0.0122(5) 0.2621(8) 0.7795(6) 0.074(4) Uani 1 1 d . . .
F6 F -0.0217(5) 0.4421(9) 0.7095(6) 0.077(4) Uani 1 1 d . . .
P6 P 0.0000 0.0100(5) 0.5000 0.051(2) Uani 1 2 d SD . .
F7 F -0.0539(3) 0.0104(6) 0.5092(4) 0.063(3) Uani 1 1 d DU A .
F8 F 0.0000 -0.0960(6) 0.5000 0.094(8) Uani 0.64(2) 2 d SPDU A .
F9 F 0.0362(4) 0.0101(8) 0.5620(3) 0.090(7) Uani 0.64(2) 1 d PDU . .
F10 F 0.0000 0.1162(7) 0.5000 0.098(9) Uani 0.64(2) 2 d SPDU A .
F8A F -0.0277(6) -0.0649(10) 0.4570(2) 0.073(8) Uani 0.36(2) 1 d PDU A 2
F9A F -0.0269(9) 0.0863(11) 0.4575(8) 0.126(11) Uani 0.36(2) 1 d PDU A 2
P7 P 0.5000 0.1977(5) 1.0000 0.045(2) Uani 1 2 d SD . 2
F11 F 0.5000 0.3036(7) 1.0000 0.095(11) Uani 0.389(17) 2 d SPDU B 2
F12 F 0.5000 0.0903(7) 1.0000 0.059(9) Uani 0.389(17) 2 d SPDU B 2
F13 F 0.5408(5) 0.1963(7) 0.9744(5) 0.124(5) Uani 1 1 d DU C 2
F14 F 0.5506(6) 0.1968(9) 1.0565(3) 0.119(8) Uani 0.389(17) 1 d PDU B 2
F11A F 0.5374(4) 0.2802(7) 1.0376(3) 0.086(6) Uani 0.611(17) 1 d PDU B 2
F14A F 0.5428(6) 0.1324(9) 1.0457(5) 0.096(6) Uani 0.611(17) 1 d PDU B 2
C95 C 0.1084(5) 0.6113(8) 0.5723(4) 0.085(6) Uani 1 1 d DU D 2
H95 H 0.1330 0.5723 0.5626 0.102 Uiso 1 1 calc R D 2
Cl5 Cl 0.1413(3) 0.6377(5) 0.6411(3) 0.116(3) Uani 1 1 d D D 2
Cl6 Cl 0.0944(4) 0.7171(4) 0.5390(3) 0.128(3) Uani 1 1 d D D 2
Cl7 Cl 0.0414(4) 0.5603(7) 0.5520(5) 0.262(7) Uani 1 1 d D D 2
C96 C 0.3491(5) 0.5830(10) 0.9005(5) 0.085(6) Uani 1 1 d DU E 2
H96 H 0.3646 0.6438 0.9166 0.102 Uiso 1 1 calc R E 2
Cl8 Cl 0.3612(4) 0.5649(8) 0.8448(4) 0.174(4) Uani 1 1 d D E 2
Cl9 Cl 0.2759(3) 0.5827(5) 0.8778(3) 0.151(3) Uani 1 1 d D E 2
Cl10 Cl 0.3848(4) 0.4969(8) 0.9465(4) 0.187(5) Uani 1 1 d D E 2

loop_
_atom_site_aniso_label
_atom_site_aniso_U_11
_atom_site_aniso_U_22
_atom_site_aniso_U_33
_atom_site_aniso_U_23
_atom_site_aniso_U_13
_atom_site_aniso_U_12
C1 0.023(7) 0.035(8) 0.032(8) -0.007(7) 0.017(6) 0.010(6)
C2 0.041(9) 0.035(9) 0.062(13) 0.006(9) 0.028(9) 0.007(8)
C3 0.035(8) 0.044(9) 0.049(11) 0.009(8) 0.024(8) 0.006(7)
C4 0.036(8) 0.034(9) 0.045(12) 0.011(8) 0.027(8) 0.022(7)
C5 0.034(8) 0.040(9) 0.050(11) 0.011(8) 0.023(8) -0.005(7)
C6 0.046(9) 0.030(9) 0.037(10) 0.015(7) 0.014(8) 0.004(7)
C7 0.068(14) 0.045(13) 0.069(15) -0.008(10) 0.016(12) -0.021(10)
C8 0.053(12) 0.056(12) 0.093(17) -0.020(11) 0.014(13) 0.028(11)
C9 0.057(12) 0.058(14) 0.083(16) 0.031(12) 0.024(12) 0.003(10)
C10 0.030(8) 0.020(8) 0.035(10) -0.006(7) 0.021(8) -0.004(6)
C11 0.014(8) 0.041(12) 0.033(12) -0.015(9) 0.000(8) -0.002(8)
C12 0.049(10) 0.026(9) 0.031(11) 0.006(8) 0.020(9) -0.008(8)
C13 0.040(10) 0.036(11) 0.043(13) 0.006(10) 0.013(10) 0.007(8)
C14 0.129(19) 0.047(13) 0.047(14) -0.023(11) 0.057(14) -0.053(13)
C15 0.084(13) 0.034(10) 0.015(8) -0.006(7) 0.005(8) -0.019(9)
C16 0.027(9) 0.022(10) 0.045(14) -0.001(9) -0.009(9) 0.002(7)
C17 0.039(10) 0.050(13) 0.016(10) 0.011(9) 0.015(9) 0.005(10)
C18 0.029(9) 0.061(12) 0.070(15) 0.015(11) 0.028(10) 0.006(9)
C19 0.053(13) 0.079(17) 0.075(18) 0.019(14) 0.052(14) 0.005(12)
C20 0.079(17) 0.14(2) 0.047(15) 0.021(15) 0.051(14) 0.033(17)
C21 0.073(14) 0.068(14) 0.061(15) 0.006(12) 0.043(13) 0.004(12)
C22 0.041(10) 0.042(11) 0.027(10) -0.011(9) 0.000(8) -0.001(9)
C23 0.045(12) 0.068(14) 0.018(11) -0.009(10) 0.013(10) -0.001(10)
C24 0.067(14) 0.048(12) 0.063(15) 0.007(10) 0.035(12) -0.009(10)
C25 0.057(14) 0.069(16) 0.054(16) 0.023(13) 0.006(12) 0.036(13)
C26 0.080(16) 0.044(13) 0.052(15) 0.007(11) 0.034(13) -0.010(12)
C27 0.037(7) 0.025(7) 0.030(8) 0.016(6) 0.014(6) -0.002(6)
C28 0.046(11) 0.035(11) 0.032(12) 0.013(9) 0.018(10) 0.008(9)
C29 0.041(11) 0.034(11) 0.065(15) -0.030(10) 0.038(11) -0.005(9)
C30 0.047(11) 0.030(10) 0.084(16) 0.006(10) 0.042(11) 0.004(8)
C31 0.043(10) 0.017(8) 0.054(14) 0.003(8) 0.044(11) 0.005(7)
C32 0.046(11) 0.039(12) 0.023(11) 0.020(9) 0.010(9) 0.012(9)
C33 0.039(11) 0.058(14) 0.027(13) -0.007(11) 0.002(10) 0.003(10)
C34 0.054(9) 0.032(8) 0.031(9) 0.007(6) 0.016(7) -0.001(6)
C35 0.043(8) 0.043(9) 0.035(9) 0.005(7) 0.013(7) 0.003(7)
C36 0.045(11) 0.059(13) 0.050(14) -0.023(11) 0.021(11) -0.001(10)
C37 0.066(14) 0.036(12) 0.09(2) -0.003(13) 0.050(15) 0.000(11)
C38 0.073(14) 0.032(10) 0.096(18) -0.012(10) 0.056(13) 0.013(10)
C39 0.056(12) 0.028(10) 0.042(12) -0.018(9) 0.008(10) -0.015(9)
C40 0.048(12) 0.033(12) 0.062(16) 0.003(11) 0.028(12) -0.014(10)
C41 0.018(7) 0.024(8) 0.032(8) 0.005(6) 0.008(6) -0.012(6)
C42 0.054(11) 0.051(11) 0.028(10) 0.005(9) 0.023(9) 0.003(10)
C43 0.046(8) 0.036(8) 0.042(9) -0.007(7) 0.014(7) -0.008(7)
C44 0.044(10) 0.051(12) 0.052(13) 0.019(10) 0.034(10) 0.013(9)
C45 0.045(8) 0.053(9) 0.046(9) -0.001(7) 0.026(7) -0.001(7)
C46 0.053(12) 0.034(11) 0.062(16) 0.009(11) 0.024(12) 0.012(9)
C47 0.019(8) 0.054(13) 0.059(14) -0.004(11) 0.027(10) -0.006(8)
C48 0.076(15) 0.018(9) 0.020(10) 0.010(8) 0.018(11) -0.005(9)
C49 0.040(10) 0.028(9) 0.062(13) 0.005(9) 0.023(10) -0.009(8)
C50 0.090(13) 0.018(8) 0.054(11) 0.007(7) 0.043(11) 0.002(9)
C51 0.075(14) 0.052(11) 0.073(14) 0.009(10) 0.051(12) 0.028(10)
C52 0.071(12) 0.050(11) 0.055(13) 0.005(9) 0.035(10) 0.006(9)
C53 0.081(13) 0.027(9) 0.053(13) -0.002(8) 0.033(11) 0.010(9)
C54 0.055(12) 0.031(12) 0.14(2) 0.030(12) 0.058(14) 0.008(9)
C55 0.14(2) 0.046(12) 0.048(14) -0.002(11) 0.060(15) -0.019(13)
C56 0.062(12) 0.036(11) 0.091(17) 0.028(11) 0.032(12) 0.006(9)
C57 0.044(8) 0.039(8) 0.023(8) -0.003(6) 0.006(6) -0.013(7)
C58 0.054(12) 0.017(9) 0.048(14) 0.000(9) 0.024(11) -0.012(8)
C59 0.047(8) 0.036(8) 0.034(9) -0.004(7) 0.015(7) -0.011(7)
C60 0.125(19) 0.038(12) 0.028(12) -0.012(9) 0.040(13) -0.032(12)
C61 0.091(16) 0.063(16) 0.031(13) 0.014(12) -0.008(11) 0.004(12)
C62 0.091(11) 0.060(10) 0.078(11) -0.010(8) 0.030(8) -0.013(8)
C63 0.112(19) 0.053(14) 0.033(14) 0.003(12) 0.031(14) -0.034(13)
C64 0.039(10) 0.016(9) 0.045(13) 0.015(8) 0.015(10) 0.005(7)
C65 0.040(8) 0.041(8) 0.043(9) 0.005(7) 0.002(7) 0.002(7)
C66 0.064(14) 0.060(15) 0.069(17) 0.007(13) 0.029(13) -0.011(12)
C67 0.087(16) 0.056(14) 0.056(15) 0.025(12) 0.053(14) 0.039(13)
C68 0.101(19) 0.040(13) 0.13(2) 0.001(14) 0.084(18) -0.003(12)
C69 0.058(13) 0.018(10) 0.073(16) 0.001(10) 0.039(12) 0.000(9)
C70 0.041(12) 0.033(12) 0.083(18) 0.034(13) 0.030(13) 0.017(11)
C71 0.071(14) 0.057(14) 0.11(2) 0.014(14) 0.081(15) 0.016(12)
C72 0.051(12) 0.088(17) 0.063(15) -0.004(13) 0.034(12) 0.003(12)
C73 0.036(11) 0.058(13) 0.091(18) 0.031(13) 0.042(12) 0.008(9)
C74 0.034(11) 0.047(13) 0.074(18) 0.008(13) 0.009(12) -0.001(10)
C75 0.057(9) 0.035(8) 0.042(9) 0.013(7) 0.016(7) 0.000(7)
C76 0.058(14) 0.037(12) 0.051(15) 0.031(11) 0.002(12) 0.007(10)
C77 0.021(7) 0.025(7) 0.015(7) -0.006(6) 0.002(6) 0.000(6)
C78 0.020(9) 0.058(13) 0.011(9) -0.005(9) -0.006(7) -0.003(8)
C79 0.029(10) 0.057(13) 0.059(15) -0.030(12) 0.029(11) -0.032(9)
C80 0.065(14) 0.060(15) 0.041(14) -0.004(12) 0.035(12) -0.029(11)
C81 0.037(10) 0.076(16) 0.054(15) 0.014(12) 0.012(10) -0.018(10)
C82 0.066(13) 0.032(10) 0.058(15) 0.009(10) 0.029(12) 0.014(9)
C83 0.029(7) 0.024(8) 0.030(8) -0.007(6) 0.011(6) -0.007(6)
C84 0.085(15) 0.023(10) 0.039(13) 0.008(9) 0.026(12) -0.011(10)
C85 0.038(11) 0.090(17) 0.047(15) -0.008(13) 0.034(11) -0.013(11)
C86 0.049(13) 0.072(16) 0.091(2) -0.017(14) 0.043(15) -0.010(11)
C87 0.100(2) 0.100(2) 0.065(18) -0.028(18) 0.070(18) -0.019(2)
C88 0.084(14) 0.026(10) 0.039(12) 0.004(8) 0.033(11) -0.008(9)
C89 0.034(8) 0.025(7) 0.021(8) 0.007(6) 0.012(6) -0.015(6)
C90 0.051(12) 0.042(12) 0.044(13) -0.004(10) 0.031(11) -0.014(10)
C91 0.059(9) 0.066(11) 0.057(10) 0.007(8) 0.031(8) -0.011(8)
C92 0.048(9) 0.053(9) 0.038(9) 0.004(8) 0.012(7) 0.000(8)
C93 0.043(12) 0.050(14) 0.023(11) -0.004(10) 0.002(10) 0.004(10)
C94 0.054(12) 0.058(13) 0.029(11) -0.008(10) 0.003(10) 0.026(10)
N1 0.047(9) 0.013(7) 0.052(11) 0.014(7) 0.026(9) -0.002(7)
N2 0.034(8) 0.037(8) 0.016(8) 0.012(6) -0.001(6) -0.001(6)
N3 0.032(8) 0.039(10) 0.023(9) -0.013(7) 0.013(7) -0.005(8)
N4 0.075(12) 0.017(8) 0.051(11) -0.008(7) 0.044(10) -0.016(8)
P1 0.036(3) 0.028(3) 0.028(3) 0.000(2) 0.015(2) 0.000(2)
P2 0.036(3) 0.029(3) 0.039(3) -0.002(3) 0.022(3) -0.006(2)
P3 0.044(3) 0.029(3) 0.030(3) 0.003(3) 0.016(3) -0.010(2)
P4 0.043(3) 0.033(3) 0.021(3) 0.001(3) 0.011(3) 0.001(3)
Cl1 0.044(3) 0.046(3) 0.033(3) 0.002(3) 0.023(2) 0.004(2)
Cl2 0.035(3) 0.058(3) 0.042(3) 0.008(3) 0.022(3) 0.000(2)
Cl3 0.053(3) 0.064(4) 0.025(3) 0.009(3) 0.016(3) -0.009(3)
Cl4 0.055(3) 0.054(3) 0.028(3) -0.001(3) 0.017(3) 0.008(3)
Pd1 0.0360(8) 0.0304(9) 0.0285(10) -0.0016(8) 0.0159(8) -0.0049(7)
Pd2 0.0432(9) 0.0288(9) 0.0296(10) 0.0039(8) 0.0163(8) -0.0019(7)
P5 0.050(2) 0.0303(16) 0.071(3) -0.0069(18) 0.034(2) 0.0005(16)
F1 0.121(11) 0.098(12) 0.119(13) -0.064(10) 0.080(10) -0.063(10)
F2 0.061(7) 0.085(9) 0.075(9) -0.001(7) 0.041(7) 0.012(6)
F3 0.098(9) 0.062(8) 0.053(8) -0.016(6) 0.034(7) -0.020(7)
F4 0.062(7) 0.044(7) 0.140(13) -0.005(7) 0.061(8) -0.006(6)
F5 0.072(8) 0.043(7) 0.088(10) 0.008(6) 0.018(7) 0.005(6)
F6 0.084(8) 0.051(7) 0.110(11) 0.028(7) 0.057(8) 0.017(6)
P6 0.076(6) 0.039(5) 0.038(6) 0.000 0.025(5) 0.000
F7 0.067(5) 0.074(6) 0.064(6) 0.006(5) 0.045(5) 0.021(5)
F8 0.109(11) 0.085(11) 0.110(11) 0.000 0.071(8) 0.000
F9 0.080(9) 0.127(11) 0.065(9) 0.018(7) 0.034(7) 0.047(7)
F10 0.098(12) 0.074(12) 0.117(13) 0.000 0.043(9) 0.000
F8A 0.046(10) 0.084(11) 0.080(12) -0.045(8) 0.021(8) 0.001(8)
F9A 0.129(14) 0.123(14) 0.128(14) 0.021(9) 0.060(9) 0.013(9)
P7 0.046(4) 0.040(5) 0.053(6) 0.000 0.025(4) 0.000
F11 0.104(13) 0.093(13) 0.107(13) 0.000 0.066(9) 0.000
F12 0.059(11) 0.035(11) 0.083(12) 0.000 0.032(8) 0.000
F13 0.156(9) 0.118(9) 0.144(9) 0.000(7) 0.110(8) 0.003(7)
F14 0.113(10) 0.122(11) 0.107(10) -0.004(8) 0.037(8) -0.017(8)
F11A 0.081(8) 0.097(9) 0.081(9) -0.028(7) 0.037(7) -0.019(7)
F14A 0.096(8) 0.078(9) 0.110(9) 0.042(7) 0.043(7) 0.031(7)
C95 0.095(10) 0.071(9) 0.092(10) 0.011(8) 0.045(8) -0.001(8)
Cl5 0.160(7) 0.094(5) 0.114(6) -0.005(4) 0.081(6) -0.019(5)
Cl6 0.207(8) 0.052(3) 0.171(8) 0.007(4) 0.126(7) 0.002(4)
Cl7 0.208(12) 0.300(16) 0.286(16) -0.088(13) 0.121(11) 0.024(11)
C96 0.094(10) 0.070(9) 0.090(10) 0.001(8) 0.041(8) 0.011(8)
Cl8 0.182(9) 0.199(10) 0.153(9) 0.015(8) 0.087(8) 0.054(8)
Cl9 0.141(6) 0.135(6) 0.173(8) -0.059(6) 0.068(6) -0.015(5)
Cl10 0.260(12) 0.176(10) 0.154(9) -0.013(8) 0.118(9) 0.034(9)

loop_
_atom_type_symbol
_atom_type_description
_atom_type_scat_dispersion_real
_atom_type_scat_dispersion_imag
_atom_type_scat_source
C C 0.0033 0.0016 'International Tables Vol C Tables 4.2.6.8 and 6.1.1.4'
H H 0.0000 0.0000 'International Tables Vol C Tables 4.2.6.8 and 6.1.1.4'
N N 0.0061 0.0033 'International Tables Vol C Tables 4.2.6.8 and 6.1.1.4'
F F 0.0171 0.0103 'International Tables Vol C Tables 4.2.6.8 and 6.1.1.4'
P P 0.1023 0.0942 'International Tables Vol C Tables 4.2.6.8 and 6.1.1.4'
Cl Cl 0.1484 0.1585 'International Tables Vol C Tables 4.2.6.8 and 6.1.1.4'
Pd Pd -0.9988 1.0072 'International Tables Vol C Tables 4.2.6.8 and 6.1.1.4'

loop_
_geom_angle_atom_site_label_1
_geom_angle_atom_site_label_2
_geom_angle_atom_site_label_3
_geom_angle
_geom_angle_site_symmetry_1
_geom_angle_site_symmetry_3
N1 C1 N2 118.3(17) . .
N1 C1 H1 120.9 . .
N2 C1 H1 120.9 . .
N1 C2 C7 112.8(17) . .
N1 C2 C3 106.3(13) . .
C7 C2 C3 113.9(14) . .
N1 C2 C6 107.6(12) . .
C7 C2 C6 114.2(15) . .
C3 C2 C6 101.1(14) . .
C2 C3 C4 105.2(11) . .
C2 C3 H3A 110.7 . .
C4 C3 H3A 110.7 . .
C2 C3 H3B 110.7 . .
C4 C3 H3B 110.7 . .
H3A C3 H3B 108.8 . .
C5 C4 C3 105.5(13) . .
C5 C4 H4A 110.6 . .
C3 C4 H4A 110.6 . .
C5 C4 H4B 110.6 . .
C3 C4 H4B 110.6 . .
H4A C4 H4B 108.8 . .
N2 C5 C6 108.8(13) . .
N2 C5 C4 109.1(13) . .
C6 C5 C4 101.2(12) . .
N2 C5 H5 112.3 . .
C6 C5 H5 112.4 . .
C4 C5 H5 112.4 . .
C5 C6 C2 100.9(13) . .
C5 C6 C9 108.3(14) . .
C2 C6 C9 114.3(13) . .
C5 C6 C8 111.6(12) . .
C2 C6 C8 111.9(13) . .
C9 C6 C8 109.5(15) . .
C2 C7 H7A 109.4 . .
C2 C7 H7B 109.5 . .
H7A C7 H7B 109.5 . .
C2 C7 H7C 109.4 . .
H7A C7 H7C 109.5 . .
H7B C7 H7C 109.5 . .
C6 C8 H8A 109.5 . .
C6 C8 H8B 109.5 . .
H8A C8 H8B 109.5 . .
C6 C8 H8C 109.5 . .
H8A C8 H8C 109.5 . .
H8B C8 H8C 109.5 . .
C6 C9 H9A 109.5 . .
C6 C9 H9B 109.5 . .
H9A C9 H9B 109.5 . .
C6 C9 H9C 109.5 . .
H9A C9 H9C 109.5 . .
H9B C9 H9C 109.5 . .
C11 C10 N1 119.9(13) . .
C11 C10 H10A 107.3 . .
N1 C10 H10A 107.4 . .
C11 C10 H10B 107.4 . .
N1 C10 H10B 107.3 . .
H10A C10 H10B 106.9 . .
C16 C11 C12 117.8(17) . .
C16 C11 C10 116.3(17) . .
C12 C11 C10 125.8(17) . .
C11 C12 C13 116.6(17) . .
C11 C12 P1 121.0(15) . .
C13 C12 P1 121.6(14) . .
C14 C13 C12 122.1(19) . .
C14 C13 H13 118.9 . .
C12 C13 H13 119.0 . .
C13 C14 C15 123(2) . .
C13 C14 H14 118.4 . .
C15 C14 H14 118.3 . .
C16 C15 C14 118.7(18) . .
C16 C15 H15 120.6 . .
C14 C15 H15 120.7 . .
C15 C16 C11 121.0(17) . .
C15 C16 H16 119.5 . .
C11 C16 H16 119.4 . .
C22 C17 C18 122.0(16) . .
C22 C17 P1 117.4(14) . .
C18 C17 P1 120.3(14) . .
C17 C18 C19 114(2) . .
C17 C18 H18 123.0 . .
C19 C18 H18 123.1 . .
C20 C19 C18 120(2) . .
C20 C19 H19 119.9 . .
C18 C19 H19 119.8 . .
C19 C20 C21 123.5(19) . .
C19 C20 H20 118.3 . .
C21 C20 H20 118.3 . .
C22 C21 C20 117(2) . .
C22 C21 H21 121.6 . .
C20 C21 H21 121.6 . .
C21 C22 C17 123(2) . .
C21 C22 H22 118.4 . .
C17 C22 H22 118.5 . .
C28 C23 C24 117.4(19) . .
C28 C23 P1 123.1(15) . .
C24 C23 P1 119.0(16) . .
C25 C24 C23 121(2) . .
C25 C24 H24 119.7 . .
C23 C24 H24 119.7 . .
C26 C25 C24 118(2) . .
C26 C25 H25 121.0 . .
C24 C25 H25 121.0 . .
C27 C26 C25 122(2) . .
C27 C26 H26 119.0 . .
C25 C26 H26 119.0 . .
C26 C27 C28 120.1(18) . .
C26 C27 H27 119.9 . .
C28 C27 H27 120.0 . .
C23 C28 C27 121.7(18) . .
C23 C28 H28 119.2 . .
C27 C28 H28 119.1 . .
N2 C29 C30 105.4(12) . .
N2 C29 H29A 110.7 . .
C30 C29 H29A 110.6 . .
N2 C29 H29B 110.7 . .
C30 C29 H29B 110.7 . .
H29A C29 H29B 108.8 . .
C31 C30 C35 117(2) . .
C31 C30 C29 126(2) . .
C35 C30 C29 115.9(17) . .
C32 C31 C30 121.1(19) . .
C32 C31 P2 121.6(13) . .
C30 C31 P2 117.3(17) . .
C33 C32 C31 122.1(19) . .
C33 C32 H32 118.9 . .
C31 C32 H32 119.0 . .
C34 C33 C32 118(2) . .
C34 C33 H33 120.8 . .
C32 C33 H33 120.8 . .
C33 C34 C35 122(2) . .
C33 C34 H34 118.8 . .
C35 C34 H34 118.8 . .
C30 C35 C34 118.2(19) . .
C30 C35 H35 120.9 . .
C34 C35 H35 120.9 . .
C37 C36 C41 114.2(19) . .
C37 C36 P2 121.8(16) . .
C41 C36 P2 123.7(14) . .
C38 C37 C36 124(2) . .
C38 C37 H37 117.9 . .
C36 C37 H37 117.8 . .
C39 C38 C37 118.2(18) . .
C39 C38 H38 120.9 . .
C37 C38 H38 120.9 . .
C40 C39 C38 120.5(18) . .
C40 C39 H39 119.8 . .
C38 C39 H39 119.7 . .
C39 C40 C41 124.2(18) . .
C39 C40 H40 117.9 . .
C41 C40 H40 117.9 . .
C40 C41 C36 118.2(17) . .
C40 C41 H41 120.9 . .
C36 C41 H41 120.9 . .
C47 C42 C43 118.3(16) . .
C47 C42 P2 119.7(13) . .
C43 C42 P2 121.3(15) . .
C44 C43 C42 119.2(18) . .
C44 C43 H43 120.4 . .
C42 C43 H43 120.4 . .
C45 C44 C43 123.0(19) . .
C45 C44 H44 118.5 . .
C43 C44 H44 118.5 . .
C44 C45 C46 120.1(17) . .
C44 C45 H45 120.0 . .
C46 C45 H45 120.0 . .
C47 C46 C45 121.5(18) . .
C47 C46 H46 119.3 . .
C45 C46 H46 119.3 . .
C46 C47 C42 117.6(18) . .
C46 C47 H47 121.2 . .
C42 C47 H47 121.2 . .
N4 C48 N3 127.6(18) . .
N4 C48 H48 116.2 . .
N3 C48 H48 116.3 . .
C54 C49 C53 121.4(17) . .
C54 C49 N3 109.6(14) . .
C53 C49 N3 106.7(13) . .
C54 C49 C50 113.0(16) . .
C53 C49 C50 101.1(13) . .
N3 C49 C50 103.4(12) . .
C51 C50 C49 109.5(15) . .
C51 C50 H50A 109.8 . .
C49 C50 H50A 109.8 . .
C51 C50 H50B 109.7 . .
C49 C50 H50B 109.8 . .
H50A C50 H50B 108.2 . .
C50 C51 C52 103.9(13) . .
C50 C51 H51A 111.0 . .
C52 C51 H51A 111.0 . .
C50 C51 H51B 111.0 . .
C52 C51 H51B 110.9 . .
H51A C51 H51B 109.0 . .
C53 C52 N4 103.3(13) . .
C53 C52 C51 104.1(14) . .
N4 C52 C51 108.9(15) . .
C53 C52 H52 113.2 . .
N4 C52 H52 113.3 . .
C51 C52 H52 113.2 . .
C55 C53 C52 119.0(16) . .
C55 C53 C49 111.8(15) . .
C52 C53 C49 100.8(14) . .
C55 C53 C56 110.8(16) . .
C52 C53 C56 107.4(14) . .
C49 C53 C56 106.0(15) . .
C49 C54 H54A 109.5 . .
C49 C54 H54B 109.5 . .
H54A C54 H54B 109.5 . .
C49 C54 H54C 109.5 . .
H54A C54 H54C 109.5 . .
H54B C54 H54C 109.5 . .
C53 C55 H55A 109.5 . .
C53 C55 H55B 109.5 . .
H55A C55 H55B 109.5 . .
C53 C55 H55C 109.4 . .
H55A C55 H55C 109.5 . .
H55B C55 H55C 109.5 . .
C53 C56 H56A 109.4 . .
C53 C56 H56B 109.5 . .
H56A C56 H56B 109.5 . .
C53 C56 H56C 109.5 . .
H56A C56 H56C 109.5 . .
H56B C56 H56C 109.5 . .
N3 C57 C58 106.4(14) . .
N3 C57 H57A 110.4 . .
C58 C57 H57A 110.5 . .
N3 C57 H57B 110.5 . .
C58 C57 H57B 110.4 . .
H57A C57 H57B 108.6 . .
C63 C58 C59 117(2) . .
C63 C58 C57 123.3(16) . .
C59 C58 C57 117.3(18) . .
C60 C59 C58 122(2) . .
C60 C59 P3 113.9(16) . .
C58 C59 P3 123.0(17) . .
C59 C60 C61 116(2) . .
C59 C60 H60 121.8 . .
C61 C60 H60 121.8 . .
C62 C61 C60 119(2) . .
C62 C61 H61 120.4 . .
C60 C61 H61 120.4 . .
C63 C62 C61 118(2) . .
C63 C62 H62 121.2 . .
C61 C62 H62 121.1 . .
C58 C63 C62 127(2) . .
C58 C63 H63 116.7 . .
C62 C63 H63 116.6 . .
C65 C64 C69 119.4(16) . .
C65 C64 P3 120.5(14) . .
C69 C64 P3 120.0(14) . .
C66 C65 C64 119(2) . .
C66 C65 H65 120.3 . .
C64 C65 H65 120.3 . .
C65 C66 C67 124(2) . .
C65 C66 H66 118.1 . .
C67 C66 H66 118.1 . .
C68 C67 C66 115(2) . .
C68 C67 H67 122.4 . .
C66 C67 H67 122.4 . .
C69 C68 C67 124(2) . .
C69 C68 H68 117.9 . .
C67 C68 H68 117.9 . .
C68 C69 C64 118(2) . .
C68 C69 H69 121.2 . .
C64 C69 H69 121.1 . .
C75 C70 C71 119.3(18) . .
C75 C70 P3 122.4(19) . .
C71 C70 P3 118.3(15) . .
C70 C71 C72 116(2) . .
C70 C71 H71 121.8 . .
C72 C71 H71 121.9 . .
C73 C72 C71 122(2) . .
C73 C72 H72 119.0 . .
C71 C72 H72 119.0 . .
C72 C73 C74 120.5(18) . .
C72 C73 H73 119.8 . .
C74 C73 H73 119.7 . .
C75 C74 C73 118.9(19) . .
C75 C74 H74 120.6 . .
C73 C74 H74 120.6 . .
C74 C75 C70 123(2) . .
C74 C75 H75 118.5 . .
C70 C75 H75 118.6 . .
N4 C76 C77 122.3(17) . .
N4 C76 H76A 106.8 . .
C77 C76 H76A 106.7 . .
N4 C76 H76B 106.7 . .
C77 C76 H76B 106.8 . .
H76A C76 H76B 106.6 . .
C82 C77 C78 119.6(18) . .
C82 C77 C76 119.4(17) . .
C78 C77 C76 120.5(16) . .
C77 C78 C79 117.7(17) . .
C77 C78 P4 127.0(14) . .
C79 C78 P4 115.3(15) . .
C80 C79 C78 119.7(19) . .
C80 C79 H79 120.2 . .
C78 C79 H79 120.1 . .
C79 C80 C81 120(2) . .
C79 C80 H80 119.9 . .
C81 C80 H80 119.9 . .
C82 C81 C80 117(2) . .
C82 C81 H81 121.6 . .
C80 C81 H81 121.7 . .
C81 C82 C77 126(2) . .
C81 C82 H82 116.9 . .
C77 C82 H82 116.9 . .
C88 C83 C84 117.4(17) . .
C88 C83 P4 118.6(15) . .
C84 C83 P4 123.9(15) . .
C85 C84 C83 126.1(19) . .
C85 C84 H84 117.0 . .
C83 C84 H84 116.9 . .
C86 C85 C84 116(2) . .
C86 C85 H85 121.8 . .
C84 C85 H85 121.8 . .
C85 C86 C87 122(2) . .
C85 C86 H86 119.1 . .
C87 C86 H86 119.1 . .
C86 C87 C88 120(2) . .
C86 C87 H87 120.1 . .
C88 C87 H87 120.1 . .
C83 C88 C87 118(2) . .
C83 C88 H88 120.9 . .
C87 C88 H88 120.9 . .
C94 C89 C90 120.0(17) . .
C94 C89 P4 120.3(14) . .
C90 C89 P4 119.2(13) . .
C91 C90 C89 118.5(18) . .
C91 C90 H90 120.8 . .
C89 C90 H90 120.8 . .
C92 C91 C90 124(2) . .
C92 C91 H91 117.9 . .
C90 C91 H91 118.0 . .
C91 C92 C93 117(2) . .
C91 C92 H92 121.4 . .
C93 C92 H92 121.3 . .
C94 C93 C92 115.6(19) . .
C94 C93 H93 122.2 . .
C92 C93 H93 122.2 . .
C89 C94 C93 124.3(18) . .
C89 C94 H94 117.9 . .
C93 C94 H94 117.9 . .
C1 N1 C2 123.5(16) . .
C1 N1 C10 114.1(13) . .
C2 N1 C10 120.3(13) . .
C1 N2 C5 119.8(14) . .
C1 N2 C29 114.7(14) . .
C5 N2 C29 125.5(14) . .
C48 N3 C57 114.8(16) . .
C48 N3 C49 115.4(15) . .
C57 N3 C49 126.7(14) . .
C48 N4 C76 126.7(17) . .
C48 N4 C52 120.3(16) . .
C76 N4 C52 112.7(17) . .
C12 P1 C23 106.2(9) . .
C12 P1 C17 107.8(9) . .
C23 P1 C17 103.1(8) . .
C12 P1 Pd1 108.4(6) . .
C23 P1 Pd1 111.8(7) . .
C17 P1 Pd1 118.8(6) . .
C42 P2 C36 100.5(10) . .
C42 P2 C31 107.1(8) . .
C36 P2 C31 107.2(9) . .
C42 P2 Pd1 120.1(7) . .
C36 P2 Pd1 103.6(7) . .
C31 P2 Pd1 116.4(6) . .
C70 P3 C64 99.5(9) . .
C70 P3 C59 108.8(10) . .
C64 P3 C59 108.7(9) . .
C70 P3 Pd2 120.7(7) . .
C64 P3 Pd2 111.3(6) . .
C59 P3 Pd2 107.3(7) . .
C89 P4 C83 107.3(8) . .
C89 P4 C78 107.9(8) . .
C83 P4 C78 101.5(8) . .
C89 P4 Pd2 104.4(6) . .
C83 P4 Pd2 120.8(6) . .
C78 P4 Pd2 114.4(6) . .
Cl1 Pd1 Cl2 170.0(2) . .
Cl1 Pd1 P1 85.30(16) . .
Cl2 Pd1 P1 93.52(16) . .
Cl1 Pd1 P2 94.98(16) . .
Cl2 Pd1 P2 87.36(17) . .
P1 Pd1 P2 173.2(2) . .
Cl3 Pd2 Cl4 169.9(2) . .
Cl3 Pd2 P4 88.23(17) . .
Cl4 Pd2 P4 94.23(17) . .
Cl3 Pd2 P3 92.06(17) . .
Cl4 Pd2 P3 86.34(17) . .
P4 Pd2 P3 175.0(2) . .
F1 P5 F5 90.9(9) . .
F1 P5 F4 91.7(8) . .
F5 P5 F4 90.9(8) . .
F1 P5 F3 175.9(11) . .
F5 P5 F3 87.4(8) . .
F4 P5 F3 92.0(8) . .
F1 P5 F6 91.6(9) . .
F5 P5 F6 177.5(11) . .
F4 P5 F6 89.1(8) . .
F3 P5 F6 90.1(8) . .
F1 P5 F2 87.6(8) . .
F5 P5 F2 93.2(8) . .
F4 P5 F2 175.9(10) . .
F3 P5 F2 88.8(7) . .
F6 P5 F2 86.9(7) . .
F8A P6 F8A 90.1(8) . 2_556
F8A P6 F8 45.0(4) . .
F8A P6 F8 45.0(4) 2_556 .
F8A P6 F10 135.0(4) . .
F8A P6 F10 135.0(4) 2_556 .
F8 P6 F10 180.000(3) . .
F8A P6 F9A 178.9(12) . 2_556
F8A P6 F9A 90.9(7) 2_556 2_556
F8 P6 F9A 135.9(9) . 2_556
F10 P6 F9A 44.1(9) . 2_556
F8A P6 F9 45.1(5) . 2_556
F8A P6 F9 135.0(6) 2_556 2_556
F8 P6 F9 90.0(4) . 2_556
F10 P6 F9 90.0(4) . 2_556
F9A P6 F9 134.0(10) 2_556 2_556
F8A P6 F7 89.1(6) . .
F8A P6 F7 91.2(7) 2_556 .
F8 P6 F7 90.2(3) . .
F10 P6 F7 89.8(3) . .
F9A P6 F7 90.4(8) 2_556 .
F9 P6 F7 92.1(5) 2_556 .
F8A P6 F7 91.2(7) . 2_556
F8A P6 F7 89.1(6) 2_556 2_556
F8 P6 F7 90.2(3) . 2_556
F10 P6 F7 89.8(3) . 2_556
F9A P6 F7 89.2(6) 2_556 2_556
F9 P6 F7 87.9(5) 2_556 2_556
F7 P6 F7 179.6(7) . 2_556
F11 P7 F14 90.5(4) . 2_657
F11 P7 F14 90.5(5) . .
F14 P7 F14 179.1(9) 2_657 .
F11 P7 F13 90.7(4) . 2_657
F14 P7 F13 90.5(6) 2_657 2_657
F14 P7 F13 89.5(6) . 2_657
F11 P7 F13 90.7(4) . .
F14 P7 F13 89.5(6) 2_657 .
F14 P7 F13 90.5(6) . .
F13 P7 F13 178.5(7) 2_657 .
F11 P7 F12 180.000(8) . .
F14 P7 F12 89.5(5) 2_657 .
F14 P7 F12 89.5(5) . .
F13 P7 F12 89.3(4) 2_657 .
F13 P7 F12 89.3(4) . .
F11 P7 F14A 126.8(6) . 2_657
F14 P7 F14A 36.4(7) 2_657 2_657
F14 P7 F14A 142.6(8) . 2_657
F13 P7 F14A 88.2(5) 2_657 2_657
F13 P7 F14A 90.9(6) . 2_657
F12 P7 F14A 53.2(6) . 2_657
F11 P7 F14A 126.8(6) . .
F14 P7 F14A 142.6(8) 2_657 .
F14 P7 F14A 36.4(7) . .
F13 P7 F14A 90.9(6) 2_657 .
F13 P7 F14A 88.2(5) . .
F12 P7 F14A 53.2(6) . .
F14A P7 F14A 106.3(12) 2_657 .
F11 P7 F11A 41.8(3) . .
F14 P7 F11A 132.0(6) 2_657 .
F14 P7 F11A 48.9(5) . .
F13 P7 F11A 93.4(7) 2_657 .
F13 P7 F11A 87.6(5) . .
F12 P7 F11A 138.2(3) . .
F14A P7 F11A 168.4(8) 2_657 .
F14A P7 F11A 85.1(5) . .
F11 P7 F11A 41.8(3) . 2_657
F14 P7 F11A 48.9(5) 2_657 2_657
F14 P7 F11A 132.0(6) . 2_657
F13 P7 F11A 87.6(5) 2_657 2_657
F13 P7 F11A 93.4(7) . 2_657
F12 P7 F11A 138.2(3) . 2_657
F14A P7 F11A 85.1(5) 2_657 2_657
F14A P7 F11A 168.4(9) . 2_657
F11A P7 F11A 83.5(6) . 2_657
Cl6 C95 Cl5 105.7(7) . .
Cl6 C95 Cl7 104.9(7) . .
Cl5 C95 Cl7 111.8(7) . .
Cl6 C95 H95 111.3 . .
Cl5 C95 H95 111.4 . .
Cl7 C95 H95 111.4 . .
Cl10 C96 Cl8 107.1(7) . .
Cl10 C96 Cl9 114.2(8) . .
Cl8 C96 Cl9 107.3(7) . .
Cl10 C96 H96 109.4 . .
Cl8 C96 H96 109.4 . .
Cl9 C96 H96 109.4 . .

loop_
_geom_bond_atom_site_label_1
_geom_bond_atom_site_label_2
_geom_bond_distance
_geom_bond_site_symmetry_2
C1 N1 1.34(2) .
C1 N2 1.38(2) .
C1 H1 0.9500 .
C2 N1 1.48(2) .
C2 C7 1.51(2) .
C2 C3 1.51(2) .
C2 C6 1.55(2) .
C3 C4 1.57(2) .
C3 H3A 0.9900 .
C3 H3B 0.9900 .
C4 C5 1.54(2) .
C4 H4A 0.9900 .
C4 H4B 0.9900 .
C5 N2 1.441(19) .
C5 C6 1.53(2) .
C5 H5 1.0000 .
C6 C9 1.58(2) .
C6 C8 1.59(2) .
C7 H7A 0.9800 .
C7 H7B 0.9800 .
C7 H7C 0.9800 .
C8 H8A 0.9800 .
C8 H8B 0.9800 .
C8 H8C 0.9800 .
C9 H9A 0.9800 .
C9 H9B 0.9800 .
C9 H9C 0.9800 .
C10 C11 1.45(2) .
C10 N1 1.52(2) .
C10 H10A 0.9900 .
C10 H10B 0.9900 .
C11 C16 1.43(2) .
C11 C12 1.43(3) .
C12 C13 1.46(3) .
C12 P1 1.804(19) .
C13 C14 1.27(3) .
C13 H13 0.9500 .
C14 C15 1.39(3) .
C14 H14 0.9500 .
C15 C16 1.38(2) .
C15 H15 0.9500 .
C16 H16 0.9500 .
C17 C22 1.36(2) .
C17 C18 1.42(2) .
C17 P1 1.850(16) .
C18 C19 1.44(2) .
C18 H18 0.9500 .
C19 C20 1.36(3) .
C19 H19 0.9500 .
C20 C21 1.37(3) .
C20 H20 0.9500 .
C21 C22 1.33(2) .
C21 H21 0.9500 .
C22 H22 0.9500 .
C23 C28 1.37(3) .
C23 C24 1.43(3) .
C23 P1 1.81(2) .
C24 C25 1.42(3) .
C24 H24 0.9500 .
C25 C26 1.38(3) .
C25 H25 0.9500 .
C26 C27 1.35(3) .
C26 H26 0.9500 .
C27 C28 1.40(2) .
C27 H27 0.9500 .
C28 H28 0.9500 .
C29 N2 1.52(2) .
C29 C30 1.57(3) .
C29 H29A 0.9900 .
C29 H29B 0.9900 .
C30 C31 1.40(2) .
C30 C35 1.43(3) .
C31 C32 1.36(2) .
C31 P2 1.826(19) .
C32 C33 1.37(2) .
C32 H32 0.9500 .
C33 C34 1.36(3) .
C33 H33 0.9500 .
C34 C35 1.41(3) .
C34 H34 0.9500 .
C35 H35 0.9500 .
C36 C37 1.42(3) .
C36 C41 1.43(2) .
C36 P2 1.81(2) .
C37 C38 1.36(3) .
C37 H37 0.9500 .
C38 C39 1.35(3) .
C38 H38 0.9500 .
C39 C40 1.32(3) .
C39 H39 0.9500 .
C40 C41 1.38(3) .
C40 H40 0.9500 .
C41 H41 0.9500 .
C42 C47 1.45(3) .
C42 C43 1.45(3) .
C42 P2 1.807(17) .
C43 C44 1.36(2) .
C43 H43 0.9500 .
C44 C45 1.31(2) .
C44 H44 0.9500 .
C45 C46 1.44(3) .
C45 H45 0.9500 .
C46 C47 1.36(2) .
C46 H46 0.9500 .
C47 H47 0.9500 .
C48 N4 1.23(2) .
C48 N3 1.31(2) .
C48 H48 0.9500 .
C49 C54 1.50(2) .
C49 C53 1.55(3) .
C49 N3 1.54(2) .
C49 C50 1.57(2) .
C50 C51 1.47(2) .
C50 H50A 0.9900 .
C50 H50B 0.9900 .
C51 C52 1.57(3) .
C51 H51A 0.9900 .
C51 H51B 0.9900 .
C52 C53 1.52(2) .
C52 N4 1.53(2) .
C52 H52 1.0000 .
C53 C55 1.51(2) .
C53 C56 1.56(2) .
C54 H54A 0.9800 .
C54 H54B 0.9800 .
C54 H54C 0.9800 .
C55 H55A 0.9800 .
C55 H55B 0.9800 .
C55 H55C 0.9800 .
C56 H56A 0.9800 .
C56 H56B 0.9800 .
C56 H56C 0.9800 .
C57 N3 1.45(2) .
C57 C58 1.60(3) .
C57 H57A 0.9900 .
C57 H57B 0.9900 .
C58 C63 1.32(3) .
C58 C59 1.41(3) .
C59 C60 1.36(3) .
C59 P3 1.85(2) .
C60 C61 1.50(3) .
C60 H60 0.9500 .
C61 C62 1.38(3) .
C61 H61 0.9500 .
C62 C63 1.34(3) .
C62 H62 0.9500 .
C63 H63 0.9500 .
C64 C65 1.40(2) .
C64 C69 1.41(2) .
C64 P3 1.849(17) .
C65 C66 1.33(3) .
C65 H65 0.9500 .
C66 C67 1.39(3) .
C66 H66 0.9500 .
C67 C68 1.39(3) .
C67 H67 0.9500 .
C68 C69 1.35(3) .
C68 H68 0.9500 .
C69 H69 0.9500 .
C70 C75 1.38(3) .
C70 C71 1.43(3) .
C70 P3 1.806(19) .
C71 C72 1.45(2) .
C71 H71 0.9500 .
C72 C73 1.35(3) .
C72 H72 0.9500 .
C73 C74 1.40(3) .
C73 H73 0.9500 .
C74 C75 1.37(3) .
C74 H74 0.9500 .
C75 H75 0.9500 .
C76 N4 1.43(2) .
C76 C77 1.49(3) .
C76 H76A 0.9900 .
C76 H76B 0.9900 .
C77 C82 1.35(3) .
C77 C78 1.40(2) .
C78 C79 1.46(2) .
C78 P4 1.849(19) .
C79 C80 1.40(3) .
C79 H79 0.9500 .
C80 C81 1.44(3) .
C80 H80 0.9500 .
C81 C82 1.35(3) .
C81 H81 0.9500 .
C82 H82 0.9500 .
C83 C88 1.37(2) .
C83 C84 1.38(2) .
C83 P4 1.845(16) .
C84 C85 1.38(2) .
C84 H84 0.9500 .
C85 C86 1.33(3) .
C85 H85 0.9500 .
C86 C87 1.41(4) .
C86 H86 0.9500 .
C87 C88 1.44(3) .
C87 H87 0.9500 .
C88 H88 0.9500 .
C89 C94 1.33(3) .
C89 C90 1.38(2) .
C89 P4 1.835(18) .
C90 C91 1.39(3) .
C90 H90 0.9500 .
C91 C92 1.34(3) .
C91 H91 0.9500 .
C92 C93 1.49(3) .
C92 H92 0.9500 .
C93 C94 1.40(3) .
C93 H93 0.9500 .
C94 H94 0.9500 .
P1 Pd1 2.315(5) .
P2 Pd1 2.356(5) .
P3 Pd2 2.352(5) .
P4 Pd2 2.351(5) .
Cl1 Pd1 2.297(4) .
Cl2 Pd1 2.306(5) .
Cl3 Pd2 2.280(5) .
Cl4 Pd2 2.292(5) .
P5 F1 1.550(15) .
P5 F5 1.556(14) .
P5 F4 1.577(12) .
P5 F3 1.599(14) .
P5 F6 1.618(14) .
P5 F2 1.623(12) .
P6 F8A 1.554(9) .
P6 F8A 1.554(9) 2_556
P6 F8 1.554(8) .
P6 F10 1.556(9) .
P6 F9A 1.558(10) 2_556
P6 F9 1.569(7) 2_556
P6 F7 1.578(6) .
P6 F7 1.578(6) 2_556
P7 F11 1.552(9) .
P7 F14 1.554(8) 2_657
P7 F14 1.554(8) .
P7 F13 1.560(6) 2_657
P7 F13 1.560(6) .
P7 F12 1.575(9) .
P7 F14A 1.597(9) 2_657
P7 F14A 1.597(9) .
P7 F11A 1.621(8) .
P7 F11A 1.621(8) 2_657
C95 Cl6 1.764(9) .
C95 Cl5 1.772(9) .
C95 Cl7 1.780(9) .
C95 H95 1.0000 .
C96 Cl10 1.751(9) .
C96 Cl8 1.763(9) .
C96 Cl9 1.763(9) .
C96 H96 1.0000 .
